data_7223218
loop_
_publ_author_name
'Kumar, Pramod'
'Kumar, Vijay'
'Gupta, Rajeev'

_publ_section_title
;
 Arene-based Fluorescent Probes for the Selective Detection of Iron
;
_journal_name_full 'RSC Adv.'
_journal_paper_doi 10.1039/C5RA20760F
_journal_year 2015
_chemical_formula_moiety 'C70 H42 Fe N6 O4, C14 H32 N'
_chemical_formula_sum 'C84 H74 Fe N7 O4'
_chemical_formula_weight 1301.35
_chemical_name_systematic
; 
 ? 
;
_space_group_IT_number 5
_symmetry_cell_setting monoclinic
_symmetry_space_group_name_Hall 'I 2y'
_symmetry_space_group_name_H-M 'I 1 2 1'
_atom_sites_solution_hydrogens geom
_atom_sites_solution_primary direct
_atom_sites_solution_secondary difmap
_audit_creation_method SHELXL-97
_audit_update_record
;
2015-09-14 deposited with the CCDC.
2015-11-05 downloaded from the CCDC.
;
_cell_angle_alpha 90.00
_cell_angle_beta 100.999(19)
_cell_angle_gamma 90.00
_cell_formula_units_Z 2
_cell_length_a 13.412(3)
_cell_length_b 10.469(2)
_cell_length_c 29.031(7)
_cell_measurement_reflns_used 3747
_cell_measurement_temperature 298(2)
_cell_volume 4001.4(15)
_computing_cell_refinement 'Bruker SMART'
_computing_data_collection 'Bruker SMART'
_computing_data_reduction 'Bruker SAINT'
_computing_molecular_graphics 'Bruker SHELXTL'
_computing_publication_material 'Bruker SHELXTL'
_computing_structure_refinement 'SHELXL-97 (Sheldrick, 1997)'
_computing_structure_solution 'SHELXS-97 (Sheldrick, 1990)'
_diffrn_ambient_temperature 298(2)
_diffrn_measured_fraction_theta_full 0.997
_diffrn_measured_fraction_theta_max 0.997
_diffrn_measurement_device_type 'CCD area detector'
_diffrn_measurement_method 'phi and omega scans'
_diffrn_radiation_monochromator graphite
_diffrn_radiation_source 'fine-focus sealed tube'
_diffrn_radiation_type MoK\a
_diffrn_radiation_wavelength 0.71073
_diffrn_reflns_av_R_equivalents 0.1262
_diffrn_reflns_av_sigmaI/netI 0.3516
_diffrn_reflns_limit_h_max 15
_diffrn_reflns_limit_h_min -15
_diffrn_reflns_limit_k_max 12
_diffrn_reflns_limit_k_min -12
_diffrn_reflns_limit_l_max 34
_diffrn_reflns_limit_l_min -34
_diffrn_reflns_number 15230
_diffrn_reflns_theta_full 25.00
_diffrn_reflns_theta_max 25.00
_diffrn_reflns_theta_min 2.87
_exptl_absorpt_coefficient_mu 0.238
_exptl_absorpt_correction_T_max .920
_exptl_absorpt_correction_T_min .882
_exptl_absorpt_correction_type multi-scan
_exptl_absorpt_process_details '(SADABS; Bruker, 2000)'
_exptl_crystal_colour green
_exptl_crystal_density_diffrn 1.080
_exptl_crystal_density_method 'not measured'
_exptl_crystal_description block
_exptl_crystal_F_000 1370
_exptl_crystal_size_max .55
_exptl_crystal_size_mid .44
_exptl_crystal_size_min .35
_platon_squeeze_details
;
;
_refine_diff_density_max 0.554
_refine_diff_density_min -0.286
_refine_diff_density_rms 0.087
_refine_ls_abs_structure_details 'Flack H D (1983), Acta Cryst. A39, 876-881'
_refine_ls_abs_structure_Flack 0.00(11)
_refine_ls_extinction_method none
_refine_ls_goodness_of_fit_ref 0.871
_refine_ls_hydrogen_treatment mixed
_refine_ls_matrix_type full
_refine_ls_number_parameters 431
_refine_ls_number_reflns 7037
_refine_ls_number_restraints 1
_refine_ls_restrained_S_all 0.871
_refine_ls_R_factor_all 0.2560
_refine_ls_R_factor_gt 0.1191
_refine_ls_shift/su_max 0.000
_refine_ls_shift/su_mean 0.000
_refine_ls_structure_factor_coef Fsqd
_refine_ls_weighting_details 'calc w=1/[\s^2^(Fo^2^)+(0.1285P)^2^+0.0000P] where P=(Fo^2^+2Fc^2^)/3'
_refine_ls_weighting_scheme calc
_refine_ls_wR_factor_gt 0.2699
_refine_ls_wR_factor_ref 0.3413
_reflns_number_gt 3747
_reflns_number_total 7037
_reflns_threshold_expression >2sigma(I)
_cod_data_source_file c5ra20760f2.cif
_cod_data_source_block pkb-9
_cod_original_sg_symbol_H-M 'I 2'
_cod_database_code 7223218

loop_
_symmetry_equiv_pos_as_xyz
'x, y, z'
'-x, y, -z'
'x+1/2, y+1/2, z+1/2'
'-x+1/2, y+1/2, -z+1/2'

loop_
_atom_site_label
_atom_site_type_symbol
_atom_site_fract_x
_atom_site_fract_y
_atom_site_fract_z
_atom_site_U_iso_or_equiv
_atom_site_adp_type
_atom_site_occupancy
_atom_site_symmetry_multiplicity
_atom_site_calc_flag
_atom_site_refinement_flags
Fe1 Fe 1.0000 0.3943 0.5000 0.054 Uani 1 2 d S
N3 N 0.9015 0.5275 0.5075 0.045 Uani 1 1 d .
C22 C 0.8374 0.5941 0.4738 0.057 Uani 1 1 d .
N2 N 1.1012 0.2596 0.5114 0.060 Uani 1 1 d .
C33 C 0.7191 0.7352 0.3968 0.058 Uani 1 1 d .
O1 O 1.1836 0.1246 0.5752 0.105 Uani 1 1 d .
C8 C 1.1447 0.1955 0.4781 0.046 Uani 1 1 d .
C1 C 0.9750 0.4809 0.5867 0.069 Uani 1 1 d .
O2 O 0.8533 0.6545 0.5688 0.095 Uani 1 1 d .
C11 C 1.2006 0.0503 0.4026 0.067 Uani 1 1 d .
C20 C 1.2190 0.1906 0.4074 0.076 Uani 1 1 d .
C6 C 1.1267 0.2221 0.5571 0.090 Uani 1 1 d .
C9 C 1.1279 0.0519 0.4732 0.073 Uani 1 1 d .
H9 H 1.0964 0.0093 0.4946 0.088 Uiso 1 1 calc R
C23 C 0.7740 0.5363 0.4396 0.055 Uani 1 1 d .
H23 H 0.7684 0.4479 0.4410 0.066 Uiso 1 1 calc R
C10 C 1.1599 -0.0191 0.4362 0.080 Uani 1 1 d .
H10 H 1.1538 -0.1075 0.4345 0.097 Uiso 1 1 calc R
C21 C 1.1882 0.2582 0.4486 0.053 Uani 1 1 d .
H21 H 1.2004 0.3453 0.4529 0.063 Uiso 1 1 calc R
C7 C 0.9034 0.5671 0.5519 0.064 Uani 1 1 d .
C34 C 0.7883 0.8057 0.4319 0.071 Uani 1 1 d .
H34 H 0.7942 0.8940 0.4302 0.085 Uiso 1 1 calc R
C32 C 0.6597 0.7993 0.3624 0.077 Uani 1 1 d .
H32 H 0.6608 0.8880 0.3613 0.092 Uiso 1 1 calc R
C35 C 0.8441 0.7383 0.4671 0.069 Uani 1 1 d .
H35 H 0.8905 0.7832 0.4892 0.082 Uiso 1 1 calc R
C24 C 0.7129 0.6019 0.4004 0.063 Uani 1 1 d .
C13 C 1.2739 0.0592 0.3341 0.078 Uani 1 1 d .
C26 C 0.5863 0.5954 0.3286 0.072 Uani 1 1 d .
C5 C 1.0773 0.3054 0.5892 0.069 Uani 1 1 d .
C12A C 1.2293 -0.0099 0.3649 0.080 Uani 1 1 d .
H12A H 1.2185 -0.0971 0.3603 0.096 Uiso 1 1 calc R
C19B C 1.2613 0.2584 0.3744 0.072 Uani 1 1 d .
H19B H 1.2729 0.3458 0.3774 0.087 Uiso 1 1 calc R
C27C C 0.5274 0.5298 0.2913 0.093 Uani 1 1 d .
H27C H 0.5329 0.4413 0.2915 0.111 Uiso 1 1 calc R
C17 C 1.3306 0.2579 0.3017 0.097 Uani 1 1 d .
H17 H 1.3412 0.3455 0.3047 0.116 Uiso 1 1 calc R
C2 C 0.9919 0.4876 0.6380 0.093 Uani 1 1 d .
H2 H 0.9644 0.5503 0.6545 0.112 Uiso 1 1 calc R
C30 C 0.5229 0.8004 0.2846 0.111 Uani 1 1 d .
H30 H 0.5272 0.8880 0.2801 0.133 Uiso 1 1 calc R
N4 N 0.5000 0.8428 0.5000 0.082 Uani 1 2 d S
C18 C 1.2859 0.1886 0.3359 0.086 Uani 1 1 d .
C14 C 1.3006 -0.0046 0.2880 0.109 Uani 1 1 d .
H14 H 1.2878 -0.0912 0.2827 0.131 Uiso 1 1 calc R
C28 C 0.4648 0.5809 0.2558 0.120 Uani 1 1 d .
H28 H 0.4278 0.5306 0.2322 0.143 Uiso 1 1 calc R
C25 C 0.6451 0.5336 0.3665 0.094 Uani 1 1 d .
H25 H 0.6395 0.4456 0.3696 0.113 Uiso 1 1 calc R
C16 C 1.3575 0.1911 0.2643 0.112 Uani 1 1 d .
H16 H 1.3886 0.2379 0.2438 0.134 Uiso 1 1 calc R
C40 C 0.5654 0.9267 0.4722 0.108 Uani 1 1 d .
H40A H 0.6113 0.8716 0.4593 0.129 Uiso 1 1 calc R
H40B H 0.6063 0.9854 0.4938 0.129 Uiso 1 1 calc R
C3 C 1.0598 0.3794 0.6612 0.101 Uani 1 1 d .
H3 H 1.0674 0.3724 0.6937 0.121 Uiso 1 1 calc R
C36 C 0.4242 0.7664 0.4677 0.091 Uani 1 1 d .
H36A H 0.3828 0.8238 0.4458 0.109 Uiso 1 1 calc R
H36B H 0.3797 0.7248 0.4859 0.109 Uiso 1 1 calc R
C15 C 1.3430 0.0658 0.2550 0.108 Uani 1 1 d .
H15 H 1.3598 0.0280 0.2285 0.129 Uiso 1 1 calc R
C37 C 0.4685 0.6657 0.4403 0.128 Uani 1 1 d .
H37A H 0.5149 0.6145 0.4626 0.154 Uiso 1 1 calc R
H37B H 0.5087 0.7093 0.4207 0.154 Uiso 1 1 calc R
C38 C 0.3944 0.5711 0.4078 0.125 Uani 1 1 d .
H38A H 0.4334 0.5067 0.3950 0.150 Uiso 1 1 calc R
H38B H 0.3507 0.5283 0.4260 0.150 Uiso 1 1 calc R
C31 C 0.5951 0.7278 0.3278 0.079 Uani 1 1 d .
C4 C 1.1086 0.2950 0.6403 0.108 Uani 1 1 d .
H4 H 1.1562 0.2371 0.6557 0.129 Uiso 1 1 calc R
C39 C 0.3317 0.6451 0.3691 0.155 Uani 1 1 d .
H39A H 0.2656 0.6597 0.3762 0.232 Uiso 1 1 calc R
H39B H 0.3253 0.5978 0.3403 0.232 Uiso 1 1 calc R
H39C H 0.3639 0.7256 0.3658 0.232 Uiso 1 1 calc R
C41 C 0.4946 1.0114 0.4281 0.129 Uani 1 1 d .
H41A H 0.4670 0.9535 0.4027 0.155 Uiso 1 1 calc R
H41B H 0.4380 1.0499 0.4393 0.155 Uiso 1 1 calc R
N1 N 1.0196 0.3950 0.5652 0.056 Uani 1 1 d .
C29D C 0.4550 0.7256 0.2549 0.139 Uani 1 1 d .
H29D H 0.4024 0.7640 0.2340 0.167 Uiso 1 1 calc R
C42E C 0.5549 1.1167 0.4089 0.296 Uani 1 1 d .
H42A H 0.5616 1.1891 0.4295 0.443 Uiso 1 1 calc R
H42B H 0.5198 1.1417 0.3783 0.443 Uiso 1 1 calc R
H42C H 0.6211 1.0851 0.4069 0.443 Uiso 1 1 calc R

loop_
_atom_site_aniso_label
_atom_site_aniso_U_11
_atom_site_aniso_U_22
_atom_site_aniso_U_33
_atom_site_aniso_U_23
_atom_site_aniso_U_13
_atom_site_aniso_U_12
Fe1 0.064 0.052 0.044 0.000 0.003 0.000
N3 0.074 0.027 0.033 0.001 0.010 0.012
C22 0.065 0.047 0.064 -0.008 0.027 -0.034
N2 0.062 0.067 0.040 0.024 -0.015 -0.003
C33 0.022 0.067 0.086 0.017 0.009 0.015
O1 0.104 0.109 0.090 0.039 -0.011 0.042
C8 0.050 0.061 0.026 -0.021 0.004 0.002
C1 0.065 0.073 0.080 -0.004 0.044 -0.014
O2 0.121 0.051 0.127 0.004 0.055 0.019
C11 0.056 0.027 0.111 0.002 -0.002 0.022
C20 0.048 0.068 0.114 -0.007 0.019 0.025
C6 0.057 0.049 0.158 0.005 -0.001 -0.018
C9 0.042 0.023 0.141 0.009 -0.016 -0.009
C23 0.050 0.027 0.081 -0.001 -0.004 -0.013
C10 0.077 0.075 0.106 -0.040 0.059 -0.046
C21 0.046 0.070 0.049 0.018 0.025 0.024
C7 0.057 0.047 0.079 0.043 -0.010 0.004
C34 0.045 0.077 0.082 0.002 -0.007 0.033
C32 0.053 0.110 0.065 -0.010 0.005 0.013
C35 0.058 0.071 0.081 -0.023 0.023 -0.010
C24 0.065 0.058 0.052 -0.014 -0.020 -0.005
C13 0.059 0.049 0.126 0.009 0.016 0.028
C26 0.046 0.046 0.111 -0.022 -0.020 -0.012
C5 0.065 0.073 0.080 -0.004 0.044 -0.014
C12A 0.065 0.048 0.122 0.006 0.010 -0.013
C19B 0.069 0.087 0.069 0.002 0.033 0.003
C27C 0.081 0.116 0.075 -0.042 0.000 0.013
C17 0.073 0.132 0.099 0.007 0.052 0.024
C2 0.081 0.131 0.067 -0.016 0.012 -0.034
C30 0.063 0.183 0.087 0.050 0.016 0.063
N4 0.060 0.107 0.086 0.000 0.036 0.000
C18 0.033 0.120 0.116 0.048 0.041 0.009
C14 0.058 0.087 0.175 -0.034 0.006 -0.014
C28 0.119 0.127 0.102 0.018 -0.004 0.010
C25 0.057 0.069 0.145 -0.006 -0.008 -0.004
C16 0.080 0.162 0.090 0.031 0.010 0.005
C40 0.069 0.136 0.117 -0.049 0.015 0.003
C3 0.125 0.112 0.056 0.053 -0.003 -0.034
C36 0.080 0.081 0.113 -0.028 0.023 -0.018
C15 0.087 0.076 0.150 0.026 -0.004 -0.014
C37 0.133 0.106 0.140 -0.010 0.011 -0.005
C38 0.108 0.078 0.165 -0.025 -0.035 -0.028
C31 0.059 0.127 0.065 0.012 0.049 0.041
C4 0.105 0.176 0.052 -0.018 0.038 -0.059
C39 0.189 0.090 0.156 -0.005 -0.041 0.021
C41 0.092 0.130 0.170 0.064 0.038 0.027
N1 0.070 0.033 0.061 0.006 0.006 0.009
C29D 0.039 0.262 0.101 0.055 -0.027 -0.043
C42E 0.055 0.405 0.434 0.111 0.068 -0.007

loop_
_atom_type_symbol
_atom_type_description
_atom_type_scat_dispersion_real
_atom_type_scat_dispersion_imag
_atom_type_scat_source
C C 0.0033 0.0016 'International Tables Vol C Tables 4.2.6.8 and 6.1.1.4'
H H 0.0000 0.0000 'International Tables Vol C Tables 4.2.6.8 and 6.1.1.4'
N N 0.0061 0.0033 'International Tables Vol C Tables 4.2.6.8 and 6.1.1.4'
O O 0.0106 0.0060 'International Tables Vol C Tables 4.2.6.8 and 6.1.1.4'
Fe Fe 0.3463 0.8444 'International Tables Vol C Tables 4.2.6.8 and 6.1.1.4'

loop_
_geom_angle_atom_site_label_1
_geom_angle_atom_site_label_2
_geom_angle_atom_site_label_3
_geom_angle
_geom_angle_site_symmetry_1
_geom_angle_site_symmetry_3
N1 Fe1 N1 179.6 2_756 .
N1 Fe1 N2 82.6 2_756 2_756
N1 Fe1 N2 97.7 . 2_756
N1 Fe1 N2 97.7 2_756 .
N1 Fe1 N2 82.6 . .
N2 Fe1 N2 86.8 2_756 .
N1 Fe1 N3 81.4 2_756 2_756
N1 Fe1 N3 98.3 . 2_756
N2 Fe1 N3 164.0 2_756 2_756
N2 Fe1 N3 94.1 . 2_756
N1 Fe1 N3 98.3 2_756 .
N1 Fe1 N3 81.4 . .
N2 Fe1 N3 94.1 2_756 .
N2 Fe1 N3 164.0 . .
N3 Fe1 N3 89.4 2_756 .
C7 N3 C22 115.0 . .
C7 N3 Fe1 115.8 . .
C22 N3 Fe1 128.9 . .
C23 C22 N3 122.1 . .
C23 C22 C35 113.7 . .
N3 C22 C35 123.4 . .
C6 N2 C8 118.5 . .
C6 N2 Fe1 114.4 . .
C8 N2 Fe1 127.1 . .
C32 C33 C24 121.3 . .
C32 C33 C34 118.9 . .
C24 C33 C34 119.7 . .
C21 C8 N2 120.8 . .
C21 C8 C9 121.0 . .
N2 C8 C9 117.8 . .
N1 C1 C2 121.5 . .
N1 C1 C7 112.1 . .
C2 C1 C7 126.3 . .
C12A C11 C10 121.3 . .
C12A C11 C20 117.2 . .
C10 C11 C20 121.4 . .
C19B C20 C11 121.1 . .
C19B C20 C21 120.8 . .
C11 C20 C21 118.0 . .
O1 C6 N2 128.9 . .
O1 C6 C5 119.2 . .
N2 C6 C5 111.9 . .
C10 C9 C8 121.3 . .
C10 C9 H9 119.3 . .
C8 C9 H9 119.3 . .
C22 C23 C24 124.1 . .
C22 C23 H23 117.9 . .
C24 C23 H23 117.9 . .
C11 C10 C9 117.5 . .
C11 C10 H10 121.2 . .
C9 C10 H10 121.2 . .
C8 C21 C20 120.4 . .
C8 C21 H21 119.8 . .
C20 C21 H21 119.8 . .
O2 C7 N3 131.8 . .
O2 C7 C1 118.1 . .
N3 C7 C1 109.9 . .
C35 C34 C33 117.2 . .
C35 C34 H34 121.4 . .
C33 C34 H34 121.4 . .
C33 C32 C31 117.7 . .
C33 C32 H32 121.2 . .
C31 C32 H32 121.2 . .
C34 C35 C22 125.2 . .
C34 C35 H35 117.4 . .
C22 C35 H35 117.4 . .
C25 C24 C33 119.7 . .
C25 C24 C23 120.3 . .
C33 C24 C23 119.9 . .
C18 C13 C12A 124.1 . .
C18 C13 C14 113.9 . .
C12A C13 C14 121.4 . .
C25 C26 C31 116.1 . .
C25 C26 C27C 122.7 . .
C31 C26 C27C 121.1 . .
N1 C5 C4 127.5 . .
N1 C5 C6 111.4 . .
C4 C5 C6 120.2 . .
C13 C12A C11 119.9 . .
C13 C12A H12A 120.0 . .
C11 C12A H12A 120.0 . .
C20 C19B C18 117.6 . .
C20 C19B H19B 121.2 . .
C18 C19B H19B 121.2 . .
C28 C27C C26 126.3 . .
C28 C27C H27C 116.8 . .
C26 C27C H27C 116.8 . .
C16 C17 C18 119.0 . .
C16 C17 H17 120.5 . .
C18 C17 H17 120.5 . .
C1 C2 C3 112.2 . .
C1 C2 H2 123.9 . .
C3 C2 H2 123.9 . .
C29D C30 C31 116.4 . .
C29D C30 H30 121.8 . .
C31 C30 H30 121.8 . .
C36 N4 C36 114.5 2_656 .
C36 N4 C40 104.1 2_656 .
C36 N4 C40 111.2 . .
C36 N4 C40 111.2 2_656 2_656
C36 N4 C40 104.1 . 2_656
C40 N4 C40 111.9 . 2_656
C13 C18 C19B 119.8 . .
C13 C18 C17 122.2 . .
C19B C18 C17 117.9 . .
C15 C14 C13 122.3 . .
C15 C14 H14 118.8 . .
C13 C14 H14 118.8 . .
C27C C28 C29D 117.4 . .
C27C C28 H28 121.3 . .
C29D C28 H28 121.3 . .
C26 C25 C24 120.9 . .
C26 C25 H25 119.5 . .
C24 C25 H25 119.5 . .
C15 C16 C17 126.6 . .
C15 C16 H16 116.7 . .
C17 C16 H16 116.7 . .
N4 C40 C41 113.3 . .
N4 C40 H40A 108.9 . .
C41 C40 H40A 108.9 . .
N4 C40 H40B 108.9 . .
C41 C40 H40B 108.9 . .
H40A C40 H40B 107.7 . .
C4 C3 C2 127.0 . .
C4 C3 H3 116.5 . .
C2 C3 H3 116.5 . .
N4 C36 C37 114.8 . .
N4 C36 H36A 108.6 . .
C37 C36 H36A 108.6 . .
N4 C36 H36B 108.6 . .
C37 C36 H36B 108.6 . .
H36A C36 H36B 107.6 . .
C16 C15 C14 115.7 . .
C16 C15 H15 122.2 . .
C14 C15 H15 122.2 . .
C36 C37 C38 119.1 . .
C36 C37 H37A 107.6 . .
C38 C37 H37A 107.6 . .
C36 C37 H37B 107.6 . .
C38 C37 H37B 107.6 . .
H37A C37 H37B 107.0 . .
C39 C38 C37 108.9 . .
C39 C38 H38A 109.9 . .
C37 C38 H38A 109.9 . .
C39 C38 H38B 109.9 . .
C37 C38 H38B 109.9 . .
H38A C38 H38B 108.3 . .
C26 C31 C32 124.1 . .
C26 C31 C30 116.0 . .
C32 C31 C30 119.8 . .
C3 C4 C5 110.2 . .
C3 C4 H4 124.9 . .
C5 C4 H4 124.9 . .
C38 C39 H39A 109.5 . .
C38 C39 H39B 109.5 . .
H39A C39 H39B 109.5 . .
C38 C39 H39C 109.5 . .
H39A C39 H39C 109.5 . .
H39B C39 H39C 109.5 . .
C42E C41 C40 113.1 . .
C42E C41 H41A 109.0 . .
C40 C41 H41A 109.0 . .
C42E C41 H41B 109.0 . .
C40 C41 H41B 109.0 . .
H41A C41 H41B 107.8 . .
C1 N1 C5 121.0 . .
C1 N1 Fe1 120.0 . .
C5 N1 Fe1 119.0 . .
C30 C29D C28 120.8 . .
C30 C29D H29D 119.6 . .
C28 C29D H29D 119.6 . .
C41 C42E H42A 109.5 . .
C41 C42E H42B 109.5 . .
H42A C42E H42B 109.5 . .
C41 C42E H42C 109.5 . .
H42A C42E H42C 109.5 . .
H42B C42E H42C 109.5 . .

loop_
_geom_bond_atom_site_label_1
_geom_bond_atom_site_label_2
_geom_bond_distance
_geom_bond_site_symmetry_2
Fe1 N1 1.8618 2_756
Fe1 N1 1.8618 .
Fe1 N2 1.9415 2_756
Fe1 N2 1.9415 .
Fe1 N3 1.9617 2_756
Fe1 N3 1.9617 .
N3 C7 1.3489 .
N3 C22 1.3655 .
C22 C23 1.3226 .
C22 C35 1.5275 .
N2 C6 1.3634 .
N2 C8 1.3944 .
C33 C32 1.3335 .
C33 C24 1.4035 .
C33 C34 1.4435 .
O1 C6 1.3211 .
C8 C21 1.3011 .
C8 C9 1.5221 .
C1 N1 1.3022 .
C1 C2 1.4661 .
C1 C7 1.5443 .
O2 C7 1.2857 .
C11 C12A 1.3813 .
C11 C10 1.4076 .
C11 C20 1.4915 .
C20 C19B 1.3984 .
C20 C21 1.5128 .
C6 C5 1.5168 .
C9 C10 1.4363 .
C9 H9 0.9300 .
C23 C24 1.4442 .
C23 H23 0.9300 .
C10 H10 0.9300 .
C21 H21 0.9300 .
C34 C35 1.3457 .
C34 H34 0.9300 .
C32 C31 1.4096 .
C32 H32 0.9300 .
C35 H35 0.9300 .
C24 C25 1.4002 .
C13 C18 1.3637 .
C13 C12A 1.3716 .
C13 C14 1.5965 .
C26 C25 1.3879 .
C26 C31 1.3914 .
C26 C27C 1.3929 .
C5 N1 1.3253 .
C5 C4 1.4681 .
C12A H12A 0.9300 .
C19B C18 1.4250 .
C19B H19B 0.9300 .
C27C C28 1.3112 .
C27C H27C 0.9300 .
C17 C16 1.3963 .
C17 C18 1.4482 .
C17 H17 0.9300 .
C2 C3 1.5274 .
C2 H2 0.9300 .
C30 C29D 1.3721 .
C30 C31 1.6211 .
C30 H30 0.9300 .
N4 C36 1.4794 2_656
N4 C36 1.4794 .
N4 C40 1.5692 .
N4 C40 1.5692 2_656
C14 C15 1.4119 .
C14 H14 0.9300 .
C28 C29D 1.5203 .
C28 H28 0.9300 .
C25 H25 0.9300 .
C16 C15 1.3466 .
C16 H16 0.9300 .
C40 C41 1.6922 .
C40 H40A 0.9700 .
C40 H40B 0.9700 .
C3 C4 1.3157 .
C3 H3 0.9300 .
C36 C37 1.5096 .
C36 H36A 0.9700 .
C36 H36B 0.9700 .
C15 H15 0.9300 .
C37 C38 1.5813 .
C37 H37A 0.9700 .
C37 H37B 0.9700 .
C38 C39 1.4864 .
C38 H38A 0.9700 .
C38 H38B 0.9700 .
C4 H4 0.9300 .
C39 H39A 0.9600 .
C39 H39B 0.9600 .
C39 H39C 0.9600 .
C41 C42E 1.5332 .
C41 H41A 0.9700 .
C41 H41B 0.9700 .
C29D H29D 0.9300 .
C42E H42A 0.9600 .
C42E H42B 0.9600 .
C42E H42C 0.9600 .

loop_
_geom_torsion_atom_site_label_1
_geom_torsion_atom_site_label_2
_geom_torsion_atom_site_label_3
_geom_torsion_atom_site_label_4
_geom_torsion
_geom_torsion_site_symmetry_1
N1 Fe1 N3 C7 -171.4 2_756
N1 Fe1 N3 C7 8.3 .
N2 Fe1 N3 C7 105.5 2_756
N2 Fe1 N3 C7 12.7 .
N3 Fe1 N3 C7 -90.1 2_756
N1 Fe1 N3 C22 2.0 2_756
N1 Fe1 N3 C22 -178.3 .
N2 Fe1 N3 C22 -81.0 2_756
N2 Fe1 N3 C22 -173.9 .
N3 Fe1 N3 C22 83.3 2_756
C7 N3 C22 C23 -133.0 .
Fe1 N3 C22 C23 53.5 .
C7 N3 C22 C35 57.4 .
Fe1 N3 C22 C35 -116.1 .
N1 Fe1 N2 C6 -173.2 2_756
N1 Fe1 N2 C6 7.1 .
N2 Fe1 N2 C6 -91.1 2_756
N3 Fe1 N2 C6 104.9 2_756
N3 Fe1 N2 C6 2.8 .
N1 Fe1 N2 C8 3.4 2_756
N1 Fe1 N2 C8 -176.3 .
N2 Fe1 N2 C8 85.4 2_756
N3 Fe1 N2 C8 -78.5 2_756
N3 Fe1 N2 C8 179.3 .
C6 N2 C8 C21 -129.5 .
Fe1 N2 C8 C21 54.1 .
C6 N2 C8 C9 58.1 .
Fe1 N2 C8 C9 -118.3 .
C12A C11 C20 C19B 1.5 .
C10 C11 C20 C19B 178.8 .
C12A C11 C20 C21 -179.9 .
C10 C11 C20 C21 -2.6 .
C8 N2 C6 O1 -5.3 .
Fe1 N2 C6 O1 171.6 .
C8 N2 C6 C5 177.1 .
Fe1 N2 C6 C5 -6.0 .
C21 C8 C9 C10 0.3 .
N2 C8 C9 C10 172.7 .
N3 C22 C23 C24 -172.9 .
C35 C22 C23 C24 -2.4 .
C12A C11 C10 C9 -177.3 .
C20 C11 C10 C9 5.4 .
C8 C9 C10 C11 -4.5 .
N2 C8 C21 C20 -169.4 .
C9 C8 C21 C20 2.7 .
C19B C20 C21 C8 176.9 .
C11 C20 C21 C8 -1.7 .
C22 N3 C7 O2 2.4 .
Fe1 N3 C7 O2 176.8 .
C22 N3 C7 C1 177.6 .
Fe1 N3 C7 C1 -8.0 .
N1 C1 C7 O2 178.7 .
C2 C1 C7 O2 0.5 .
N1 C1 C7 N3 2.8 .
C2 C1 C7 N3 -175.5 .
C32 C33 C34 C35 177.4 .
C24 C33 C34 C35 -0.3 .
C24 C33 C32 C31 -4.2 .
C34 C33 C32 C31 178.1 .
C33 C34 C35 C22 -2.2 .
C23 C22 C35 C34 3.6 .
N3 C22 C35 C34 173.9 .
C32 C33 C24 C25 1.8 .
C34 C33 C24 C25 179.5 .
C32 C33 C24 C23 -176.3 .
C34 C33 C24 C23 1.4 .
C22 C23 C24 C25 -177.9 .
C22 C23 C24 C33 0.2 .
O1 C6 C5 N1 -177.2 .
N2 C6 C5 N1 0.6 .
O1 C6 C5 C4 12.6 .
N2 C6 C5 C4 -169.5 .
C18 C13 C12A C11 -5.1 .
C14 C13 C12A C11 -175.4 .
C10 C11 C12A C13 -176.5 .
C20 C11 C12A C13 0.8 .
C11 C20 C19B C18 0.2 .
C21 C20 C19B C18 -178.4 .
C25 C26 C27C C28 175.1 .
C31 C26 C27C C28 -9.8 .
N1 C1 C2 C3 -3.7 .
C7 C1 C2 C3 174.4 .
C12A C13 C18 C19B 6.9 .
C14 C13 C18 C19B 177.8 .
C12A C13 C18 C17 -178.0 .
C14 C13 C18 C17 -7.1 .
C20 C19B C18 C13 -4.2 .
C20 C19B C18 C17 -179.5 .
C16 C17 C18 C13 3.4 .
C16 C17 C18 C19B 178.5 .
C18 C13 C14 C15 6.4 .
C12A C13 C14 C15 177.6 .
C26 C27C C28 C29D 0.1 .
C31 C26 C25 C24 -3.3 .
C27C C26 C25 C24 172.0 .
C33 C24 C25 C26 2.2 .
C23 C24 C25 C26 -179.7 .
C18 C17 C16 C15 2.6 .
C36 N4 C40 C41 173.2 2_656
C36 N4 C40 C41 49.4 .
C40 N4 C40 C41 -66.6 2_656
C1 C2 C3 C4 6.9 .
C36 N4 C36 C37 -51.9 2_656
C40 N4 C36 C37 65.8 .
C40 N4 C36 C37 -173.6 2_656
C17 C16 C15 C14 -3.2 .
C13 C14 C15 C16 -1.4 .
N4 C36 C37 C38 175.1 .
C36 C37 C38 C39 65.4 .
C25 C26 C31 C32 0.8 .
C27C C26 C31 C32 -174.6 .
C25 C26 C31 C30 -177.6 .
C27C C26 C31 C30 7.1 .
C33 C32 C31 C26 3.0 .
C33 C32 C31 C30 -178.7 .
C29D C30 C31 C26 4.6 .
C29D C30 C31 C32 -173.8 .
C2 C3 C4 C5 -8.7 .
N1 C5 C4 C3 8.7 .
C6 C5 C4 C3 177.1 .
N4 C40 C41 C42E 165.9 .
C2 C1 N1 C5 4.1 .
C7 C1 N1 C5 -174.3 .
C2 C1 N1 Fe1 -177.5 .
C7 C1 N1 Fe1 4.1 .
C4 C5 N1 C1 -6.8 .
C6 C5 N1 C1 -176.1 .
C4 C5 N1 Fe1 174.7 .
C6 C5 N1 Fe1 5.5 .
N1 Fe1 N1 C1 37.3 2_756
N2 Fe1 N1 C1 -99.8 2_756
N2 Fe1 N1 C1 174.4 .
N3 Fe1 N1 C1 81.3 2_756
N3 Fe1 N1 C1 -6.8 .
N1 Fe1 N1 C5 -144.3 2_756
N2 Fe1 N1 C5 78.6 2_756
N2 Fe1 N1 C5 -7.1 .
N3 Fe1 N1 C5 -100.2 2_756
N3 Fe1 N1 C5 171.7 .
C31 C30 C29D C28 -14.1 .
C27C C28 C29D C30 12.5 .

loop_
_platon_squeeze_void_nr
_platon_squeeze_void_average_x
_platon_squeeze_void_average_y
_platon_squeeze_void_average_z
_platon_squeeze_void_volume
_platon_squeeze_void_count_electrons
_platon_squeeze_void_content
1 0.750 0.011 0.250 352 30 ' '
2 0.250 -0.070 0.750 352 30 ' '
3 0.500 0.348 0.500 62 9 ' '
4 0.000 0.848 0.000 62 9 ' '
